data_7124490
loop_
_publ_author_name
'Sergeenko, Ania S.'
'Ovens, Jeffrey S.'
'Leznoff, Daniel B.'

_publ_section_title
;
 Designing anisotropic cyanometallate coordination polymers with
 unidirectional thermal expansion (TE): 2D zero and 1D colossal positive
 TE.
;
_journal_issue 13
_journal_name_full 'Chemical communications (Cambridge, England)'
_journal_page_first 1599
_journal_page_last 1602
_journal_paper_doi 10.1039/c7cc09033a
_journal_volume 54
_journal_year 2018
_chemical_formula_moiety 'C4 Cl2 Cu N4 O2 Pt'
_chemical_formula_sum 'C4 Cl2 Cu N4 O2 Pt'
_chemical_formula_weight 465.61
_space_group_crystal_system orthorhombic
_space_group_IT_number 65
_space_group_name_Hall '-C 2 2'
_space_group_name_H-M_alt 'C m m m'
_symmetry_space_group_name_Hall '-C 2 2'
_symmetry_space_group_name_H-M 'C m m m'
_audit_block_doi 10.5517/ccdc.csd.cc1p5fr1
_audit_update_record
;
2017-06-05 deposited with the CCDC.
2018-01-25 downloaded from the CCDC.
;
_cell_angle_alpha 90
_cell_angle_beta 90
_cell_angle_gamma 90
_cell_formula_units_Z 2
_cell_length_a 7.2595(6)
_cell_length_b 10.1348(10)
_cell_length_c 7.2490(6)
_cell_measurement_reflns_used 3945
_cell_measurement_temperature 296(2)
_cell_measurement_theta_max 36.39
_cell_measurement_theta_min 2.81
_cell_volume 533.33(8)
_computing_cell_refinement 'Bruker SAINT (Bruker, 2013)'
_computing_data_collection 'Bruker APEX2 (Bruker, 2014)'
_computing_data_reduction 'Bruker SAINT (Bruker, 2013)'
_computing_structure_refinement 'SHELXL-2016/6 (Sheldrick, 2016)'
_computing_structure_solution 'SHELXT (Sheldrick, 2015)'
_diffrn_ambient_temperature 296(2)
_diffrn_measured_fraction_theta_full 0.997
_diffrn_measured_fraction_theta_max 0.998
_diffrn_measurement_device_type 'Bruker APEX-II CCD'
_diffrn_measurement_method '\f and \w scans'
_diffrn_radiation_monochromator graphite
_diffrn_radiation_type MoK\a
_diffrn_radiation_wavelength 0.71073
_diffrn_reflns_limit_h_max 10
_diffrn_reflns_limit_h_min 0
_diffrn_reflns_limit_k_max 14
_diffrn_reflns_limit_k_min 0
_diffrn_reflns_limit_l_max 10
_diffrn_reflns_limit_l_min 0
_diffrn_reflns_number 493
_diffrn_reflns_theta_full 25.242
_diffrn_reflns_theta_max 30.507
_diffrn_reflns_theta_min 2.810
_exptl_absorpt_coefficient_mu 15.572
_exptl_absorpt_correction_T_max 0.747144
_exptl_absorpt_correction_T_min 0.227793
_exptl_absorpt_correction_type multi-scan
_exptl_absorpt_process_details '(Sheldrick , 1996)'
_exptl_crystal_colour green
_exptl_crystal_density_diffrn 2.899
_exptl_crystal_description block
_exptl_crystal_F_000 418
_exptl_crystal_size_max 0.076
_exptl_crystal_size_mid 0.063
_exptl_crystal_size_min 0.035
_refine_diff_density_max 1.767
_refine_diff_density_min -4.089
_refine_diff_density_rms 0.323
_refine_ls_extinction_method none
_refine_ls_goodness_of_fit_ref 1.028
_refine_ls_hydrogen_treatment undef
_refine_ls_matrix_type full
_refine_ls_number_parameters 28
_refine_ls_number_reflns 493
_refine_ls_number_restraints 0
_refine_ls_restrained_S_all 1.028
_refine_ls_R_factor_all 0.0381
_refine_ls_R_factor_gt 0.0326
_refine_ls_shift/su_max 0.000
_refine_ls_shift/su_mean 0.000
_refine_ls_structure_factor_coef Fsqd
_refine_ls_weighting_details 'w=1/[\s^2^(Fo^2^)+(0.0471P)^2^] where P=(Fo^2^+2Fc^2^)/3'
_refine_ls_weighting_scheme calc
_refine_ls_wR_factor_gt 0.0734
_refine_ls_wR_factor_ref 0.0749
_reflns_Friedel_coverage 0.000
_reflns_number_gt 465
_reflns_number_total 493
_reflns_threshold_expression 'I > 2\s(I)'
_cod_data_source_file c7cc09033a2.cif
_cod_data_source_block CuH2O2Cl2
_cod_depositor_comments
;
The following automatic conversions were performed:

'_exptl_absorpt_correction_type' value 'Multi-scan' changed to
'multi-scan' according to
/home/data/users/saulius/crontab/automatic-downloads/current/RSC/lib/dictionaries/cif_core.dic
dictionary named 'cif_core.dic' version 2.4.2 from 2011-04-26.

Automatic conversion script
Id: cif_fix_values 5376 2017-05-30 11:51:03Z andrius 
;
_cod_database_code 7124490
_shelx_estimated_absorpt_t_min 0.384
_shelx_estimated_absorpt_t_max 0.612

loop_
_space_group_symop_operation_xyz
'x, y, z'
'-x, -y, z'
'-x, y, -z'
'x, -y, -z'
'x+1/2, y+1/2, z'
'-x+1/2, -y+1/2, z'
'-x+1/2, y+1/2, -z'
'x+1/2, -y+1/2, -z'
'-x, -y, -z'
'x, y, -z'
'x, -y, z'
'-x, y, z'
'-x+1/2, -y+1/2, -z'
'x+1/2, y+1/2, -z'
'x+1/2, -y+1/2, z'
'-x+1/2, y+1/2, z'

loop_
_atom_site_label
_atom_site_type_symbol
_atom_site_fract_x
_atom_site_fract_y
_atom_site_fract_z
_atom_site_U_iso_or_equiv
_atom_site_adp_type
_atom_site_occupancy
_atom_site_site_symmetry_order
_atom_site_calc_flag
_atom_site_refinement_flags_posn
_atom_site_refinement_flags_adp
_atom_site_refinement_flags_occupancy
Pt1 Pt 0.000000 0.500000 0.500000 0.0160(2) Uani 1 8 d S T P
O1 O 0.500000 0.2644(13) 0.000000 0.078(5) Uani 1 4 d S T P
C1 C 0.1963(11) 0.500000 0.3030(12) 0.0218(16) Uani 1 2 d S T P
N1 N 0.3064(10) 0.500000 0.1932(11) 0.0262(15) Uani 1 2 d S T P
Cu1 Cu 0.500000 0.500000 0.000000 0.0208(9) Uani 1 8 d S T P
Cl1 Cl 0.000000 0.2703(4) 0.500000 0.0397(8) Uani 1 4 d S T P

loop_
_atom_site_aniso_label
_atom_site_aniso_U_11
_atom_site_aniso_U_22
_atom_site_aniso_U_33
_atom_site_aniso_U_23
_atom_site_aniso_U_13
_atom_site_aniso_U_12
Pt1 0.0036(3) 0.0362(4) 0.0082(3) 0.000 0.000 0.000
O1 0.110(14) 0.040(7) 0.083(12) 0.000 0.000 0.000
C1 0.013(3) 0.039(5) 0.013(4) 0.000 -0.002(3) 0.000
N1 0.011(3) 0.051(5) 0.016(3) 0.000 0.002(2) 0.000
Cu1 0.0054(8) 0.0446(16) 0.0125(14) 0.000 0.000 0.000
Cl1 0.0280(17) 0.0368(19) 0.054(2) 0.000 0.000 0.000

loop_
_citation_id
_citation_doi
_citation_year
1 10.1021/acs.inorgchem.7b00596 2017

loop_
_geom_angle_atom_site_label_1
_geom_angle_atom_site_label_2
_geom_angle_atom_site_label_3
_geom_angle
_geom_angle_site_symmetry_1
_geom_angle_site_symmetry_3
C1 Pt1 C1 180.0 10_556 2_565
C1 Pt1 C1 90.1(5) 10_556 .
C1 Pt1 C1 89.9(5) 2_565 .
C1 Pt1 C1 89.9(5) 10_556 9_566
C1 Pt1 C1 90.1(5) 2_565 9_566
C1 Pt1 C1 180.0 . 9_566
C1 Pt1 Cl1 90.0 10_556 .
C1 Pt1 Cl1 90.000 2_565 .
C1 Pt1 Cl1 90.0 . .
C1 Pt1 Cl1 90.000 9_566 .
C1 Pt1 Cl1 90.000 10_556 9_566
C1 Pt1 Cl1 90.000 2_565 9_566
C1 Pt1 Cl1 90.000 . 9_566
C1 Pt1 Cl1 90.000 9_566 9_566
Cl1 Pt1 Cl1 180.0 . 9_566
Cu1 O1 O1 20.24(5) . 6_665
N1 C1 Pt1 179.8(10) . .
C1 N1 Cu1 180.0(10) . .
N1 Cu1 N1 89.8(5) . 10
N1 Cu1 N1 90.2(5) . 2_665
N1 Cu1 N1 180.0 10 2_665
N1 Cu1 N1 180.0 . 9_665
N1 Cu1 N1 90.2(5) 10 9_665
N1 Cu1 N1 89.8(5) 2_665 9_665
N1 Cu1 O1 90.000 . 9_665
N1 Cu1 O1 90.000 10 9_665
N1 Cu1 O1 90.000 2_665 9_665
N1 Cu1 O1 90.000 9_665 9_665
N1 Cu1 O1 90.000 . .
N1 Cu1 O1 90.0 10 .
N1 Cu1 O1 90.0 2_665 .
N1 Cu1 O1 90.000 9_665 .
O1 Cu1 O1 180.0 9_665 .
Pt1 Cl1 Cl1 48.24(2) . 6_665

loop_
_geom_bond_atom_site_label_1
_geom_bond_atom_site_label_2
_geom_bond_distance
_geom_bond_site_symmetry_2
Pt1 C1 2.017(7) 10_556
Pt1 C1 2.017(7) 2_565
Pt1 C1 2.017(7) .
Pt1 C1 2.017(7) 9_566
Pt1 Cl1 2.328(4) .
Pt1 Cl1 2.328(4) 9_566
O1 Cu1 2.387(13) .
O1 O1 10.49(3) 6_665
C1 N1 1.128(10) .
N1 Cu1 1.984(6) .
Cl1 Cl1 14.599(5) 6_665
